data_4332273
loop_
_publ_author_name
'Goslinski, Tomasz'
'Zhong, Chang'
'Fuchter, Matthew J.'
'Stern, Charlotte L.'
'White, Andrew J. P.'
'Barrett, Anthony G. M.'
'Hoffman, Brian M.'

_publ_section_title
;
 Porphyrazines as Molecular Scaffolds:&#x00A0; Flexible Syntheses of Novel
 Multimetallic Complexes
;
_journal_issue 9
_journal_name_full 'Inorganic Chemistry'
_journal_page_first 3686
_journal_page_last 3694
_journal_paper_doi 10.1021/ic060176n
_journal_volume 45
_journal_year 2006
_chemical_formula_sum 'C51 H59 Cl Cu Fe N11 O2'
_chemical_formula_weight 1012.93
_chemical_name_systematic
; 
 ? 
;
_space_group_IT_number 2
_symmetry_cell_setting triclinic
_symmetry_space_group_name_Hall '-P 1'
_symmetry_space_group_name_H-M 'P -1'
_atom_sites_solution_hydrogens geom
_atom_sites_solution_primary direct
_atom_sites_solution_secondary difmap
_audit_creation_method SHELXL-97
_cell_angle_alpha 91.961(18)
_cell_angle_beta 108.348(12)
_cell_angle_gamma 106.412(14)
_cell_formula_units_Z 2
_cell_length_a 10.7996(15)
_cell_length_b 15.203(3)
_cell_length_c 16.414(2)
_cell_measurement_temperature 173(2)
_cell_measurement_theta_max 70.8965
_cell_measurement_theta_min 3.0558
_cell_volume 2431.2(7)
_computing_cell_refinement 'CrysAlis RED, Oxford Diffraction Ltd'
_computing_data_collection 'CrysAlis CCD, Oxford Diffraction Ltd'
_computing_data_reduction 'CrysAlis RED, Oxford Diffraction Ltd'
_computing_molecular_graphics 'Bruker SHELXTL'
_computing_publication_material 'Bruker SHELXTL'
_computing_structure_refinement 'SHELXL-97 (Sheldrick, 1997)'
_computing_structure_solution 'SHELXS-97 (Sheldrick, 1990)'
_diffrn_ambient_temperature 173(2)
_diffrn_detector_area_resol_mean 8.2556
_diffrn_measured_fraction_theta_full 0.958
_diffrn_measured_fraction_theta_max 0.958
_diffrn_measurement_device_type 'OD Xcalibur PX Ultra'
_diffrn_measurement_method \w
_diffrn_radiation_monochromator graphite
_diffrn_radiation_source 'Enhance Ultra (Cu) X-ray Source'
_diffrn_radiation_type CuK\a
_diffrn_radiation_wavelength 1.54248
_diffrn_reflns_av_R_equivalents 0.0803
_diffrn_reflns_av_sigmaI/netI 0.0703
_diffrn_reflns_limit_h_max 12
_diffrn_reflns_limit_h_min -13
_diffrn_reflns_limit_k_max 17
_diffrn_reflns_limit_k_min -18
_diffrn_reflns_limit_l_max 18
_diffrn_reflns_limit_l_min -19
_diffrn_reflns_number 23912
_diffrn_reflns_theta_full 71.10
_diffrn_reflns_theta_max 71.10
_diffrn_reflns_theta_min 3.06
_exptl_absorpt_coefficient_mu 3.854
_exptl_absorpt_correction_T_max 0.94132
_exptl_absorpt_correction_T_min 0.55545
_exptl_absorpt_correction_type 'numeric analytical'
_exptl_crystal_colour 'V. dark'
_exptl_crystal_density_diffrn 1.384
_exptl_crystal_density_method 'not measured'
_exptl_crystal_description 'blocky needles'
_exptl_crystal_F_000 1060
_exptl_crystal_size_max 0.18
_exptl_crystal_size_mid 0.08
_exptl_crystal_size_min 0.02
_refine_diff_density_max 0.888
_refine_diff_density_min -0.589
_refine_diff_density_rms 0.079
_refine_ls_extinction_method none
_refine_ls_goodness_of_fit_ref 0.958
_refine_ls_hydrogen_treatment mixed
_refine_ls_matrix_type full
_refine_ls_number_parameters 618
_refine_ls_number_reflns 9014
_refine_ls_number_restraints 38
_refine_ls_restrained_S_all 0.965
_refine_ls_R_factor_all 0.1109
_refine_ls_R_factor_gt 0.0706
_refine_ls_shift/su_max 0.000
_refine_ls_shift/su_mean 0.000
_refine_ls_structure_factor_coef Fsqd
_refine_ls_weighting_details 'calc w=1/[\s^2^(Fo^2^)+(0.1221P)^2^+0.0000P] where P=(Fo^2^+2Fc^2^)/3'
_refine_ls_weighting_scheme calc
_refine_ls_wR_factor_gt 0.1840
_refine_ls_wR_factor_ref 0.2161
_reflns_number_gt 4943
_reflns_number_total 9014
_reflns_threshold_expression >2sigma(I)
_cod_data_source_file ic060176nsup1.cif
_cod_data_source_block Compound_20
_cod_depositor_comments
;
The following automatic conversions were performed:

'_symmetry_cell_setting' value 'Triclinic' changed to 'triclinic'
according to /home/saulius/struct/CIF-dictionaries/cif_core.dic
dictionary named 'cif_core.dic' version 2.4.2 from 2011-04-26.

Automatic conversion script
Id: cif_fix_values 1891 2012-01-12 08:04:46Z andrius 
;
_cod_original_cell_volume 2431.1(6)
_cod_original_sg_symbol_H-M P-1
_cod_database_code 4332273

loop_
_symmetry_equiv_pos_as_xyz
'x, y, z'
'-x, -y, -z'

loop_
_atom_site_label
_atom_site_type_symbol
_atom_site_fract_x
_atom_site_fract_y
_atom_site_fract_z
_atom_site_U_iso_or_equiv
_atom_site_adp_type
_atom_site_occupancy
_atom_site_symmetry_multiplicity
_atom_site_calc_flag
_atom_site_refinement_flags
_atom_site_disorder_assembly
_atom_site_disorder_group
Fe Fe 0.51073(8) 0.45696(5) 0.71430(5) 0.0480(2) Uani 1 1 d . . .
Cu Cu 0.71569(8) 0.37007(5) 0.37913(5) 0.0534(2) Uani 1 1 d . . .
Cl Cl 0.69556(12) 0.42482(8) 0.81277(8) 0.0498(3) Uani 1 1 d . . .
N1 N 0.4185(4) 0.2745(3) 0.5616(3) 0.0501(10) Uani 1 1 d . . .
C2 C 0.5105(5) 0.3531(3) 0.5578(3) 0.0478(12) Uani 1 1 d . . .
N2 N 0.5488(4) 0.4369(3) 0.6084(2) 0.0488(10) Uani 1 1 d . . .
C3 C 0.5828(5) 0.3617(3) 0.4976(3) 0.0463(11) Uani 1 1 d . . .
C4 C 0.6638(5) 0.4531(3) 0.5103(3) 0.0466(11) Uani 1 1 d . . .
C5 C 0.6415(5) 0.5000(3) 0.5800(3) 0.0480(12) Uani 1 1 d . . .
N6 N 0.6995(4) 0.5893(3) 0.6086(3) 0.0491(10) Uani 1 1 d . . .
C7 C 0.6795(5) 0.6292(3) 0.6740(3) 0.0486(12) Uani 1 1 d . . .
N7 N 0.5969(4) 0.5873(3) 0.7205(3) 0.0515(10) Uani 1 1 d . . .
C8 C 0.7446(5) 0.7262(3) 0.7067(3) 0.0503(12) Uani 1 1 d . . .
C9 C 0.7066(5) 0.7427(4) 0.7758(3) 0.0524(13) Uani 1 1 d . . .
C10 C 0.6135(5) 0.6558(4) 0.7837(3) 0.0530(13) Uani 1 1 d . . .
N11 N 0.5531(4) 0.6488(3) 0.8436(3) 0.0553(11) Uani 1 1 d . . .
C12 C 0.4670(5) 0.5688(4) 0.8480(3) 0.0530(13) Uani 1 1 d . . .
N12 N 0.4272(4) 0.4860(3) 0.7957(3) 0.0541(11) Uani 1 1 d . . .
C13 C 0.4024(6) 0.5589(4) 0.9137(3) 0.0590(14) Uani 1 1 d . . .
C14 C 0.3251(6) 0.4687(4) 0.9019(3) 0.0589(14) Uani 1 1 d . . .
C15 C 0.3399(5) 0.4240(4) 0.8268(4) 0.0564(13) Uani 1 1 d . . .
N16 N 0.2746(5) 0.3359(3) 0.7963(3) 0.0599(12) Uani 1 1 d . . .
C17 C 0.2896(5) 0.2974(4) 0.7280(4) 0.0571(14) Uani 1 1 d . . .
N17 N 0.3748(4) 0.3371(3) 0.6832(3) 0.0505(10) Uani 1 1 d . . .
C18 C 0.2106(5) 0.2017(4) 0.6890(4) 0.0615(15) Uani 1 1 d D B .
C19 C 0.2487(5) 0.1841(4) 0.6207(4) 0.0580(14) Uani 1 1 d . . .
C20 C 0.3542(5) 0.2699(4) 0.6183(3) 0.0527(13) Uani 1 1 d . . .
N21 N 0.5868(4) 0.3012(3) 0.4334(3) 0.0498(10) Uani 1 1 d . . .
C21 C 0.5175(5) 0.2136(4) 0.4124(3) 0.0534(13) Uani 1 1 d . . .
H21A H 0.4599 0.1872 0.4444 0.064 Uiso 1 1 calc R . .
C22 C 0.5219(6) 0.1551(4) 0.3449(4) 0.0591(14) Uani 1 1 d . . .
C23 C 0.4351(6) 0.0618(4) 0.3277(4) 0.0670(16) Uani 1 1 d . . .
H23A H 0.3813 0.0420 0.3635 0.080 Uiso 1 1 calc R . .
C24 C 0.4251(6) -0.0013(4) 0.2618(4) 0.0706(17) Uani 1 1 d . . .
C25 C 0.5078(6) 0.0318(4) 0.2108(4) 0.0726(17) Uani 1 1 d . . .
H25A H 0.5027 -0.0095 0.1642 0.087 Uiso 1 1 calc R . .
C26 C 0.5951(6) 0.1205(4) 0.2252(4) 0.0693(16) Uani 1 1 d . . .
H26A H 0.6506 0.1384 0.1900 0.083 Uiso 1 1 calc R . .
C27 C 0.6034(6) 0.1862(4) 0.2924(4) 0.0588(14) Uani 1 1 d . . .
O27 O 0.6877(4) 0.2689(3) 0.3004(2) 0.0628(10) Uani 1 1 d . . .
C28 C 0.3246(7) -0.1015(5) 0.2400(6) 0.091(2) Uani 1 1 d . . .
C29 C 0.2595(10) -0.1271(6) 0.3091(7) 0.135(4) Uani 1 1 d U . .
H29A H 0.3313 -0.1228 0.3647 0.203 Uiso 1 1 calc R . .
H29B H 0.1967 -0.1905 0.2926 0.203 Uiso 1 1 calc R . .
H29C H 0.2084 -0.0845 0.3144 0.203 Uiso 1 1 calc R . .
C30 C 0.4013(8) -0.1694(5) 0.2320(6) 0.107(3) Uani 1 1 d U . .
H30A H 0.4826 -0.1581 0.2840 0.160 Uiso 1 1 calc R . .
H30B H 0.4298 -0.1611 0.1809 0.160 Uiso 1 1 calc R . .
H30C H 0.3411 -0.2328 0.2259 0.160 Uiso 1 1 calc R . .
C31 C 0.2141(8) -0.1095(6) 0.1549(7) 0.134(4) Uani 1 1 d U . .
H31A H 0.1570 -0.0716 0.1612 0.200 Uiso 1 1 calc R . .
H31B H 0.1572 -0.1743 0.1364 0.200 Uiso 1 1 calc R . .
H31C H 0.2560 -0.0877 0.1113 0.200 Uiso 1 1 calc R . .
N32 N 0.7419(4) 0.4768(3) 0.4569(3) 0.0488(10) Uani 1 1 d . . .
C33 C 0.8392(5) 0.5554(4) 0.4580(3) 0.0555(13) Uani 1 1 d . . .
O33 O 0.8763(5) 0.6313(3) 0.5029(3) 0.0906(16) Uani 1 1 d . . .
C34 C 0.9095(5) 0.5426(4) 0.3946(3) 0.0543(13) Uani 1 1 d . . .
C35 C 1.0185(6) 0.6114(4) 0.3863(4) 0.0625(15) Uani 1 1 d . . .
H35A H 1.0494 0.6709 0.4192 0.075 Uiso 1 1 calc R . .
C36 C 1.0819(6) 0.5926(5) 0.3296(4) 0.0655(16) Uani 1 1 d . . .
H36A H 1.1568 0.6390 0.3230 0.079 Uiso 1 1 calc R . .
C37 C 1.0356(6) 0.5059(5) 0.2828(4) 0.0671(16) Uani 1 1 d . . .
H37A H 1.0788 0.4915 0.2442 0.081 Uiso 1 1 calc R . .
C38 C 0.9249(6) 0.4397(4) 0.2928(4) 0.0621(14) Uani 1 1 d . . .
H38A H 0.8917 0.3803 0.2596 0.075 Uiso 1 1 calc R . .
N39 N 0.8634(4) 0.4575(3) 0.3482(3) 0.0551(11) Uani 1 1 d . . .
C40 C 0.8342(6) 0.7892(4) 0.6663(4) 0.0572(14) Uani 1 1 d . . .
H40A H 0.8460 0.8539 0.6873 0.069 Uiso 1 1 calc R . .
H40B H 0.7869 0.7790 0.6028 0.069 Uiso 1 1 calc R . .
C41 C 0.9742(6) 0.7777(4) 0.6845(4) 0.0678(16) Uani 1 1 d . . .
H41A H 0.9644 0.7114 0.6720 0.081 Uiso 1 1 calc R . .
H41B H 1.0288 0.7985 0.7466 0.081 Uiso 1 1 calc R . .
C42 C 1.0503(8) 0.8345(6) 0.6283(6) 0.105(3) Uani 1 1 d . . .
H42A H 1.1408 0.8259 0.6412 0.158 Uiso 1 1 calc R . .
H42B H 1.0613 0.9002 0.6413 0.158 Uiso 1 1 calc R . .
H42C H 0.9969 0.8132 0.5669 0.158 Uiso 1 1 calc R . .
C43 C 0.7461(6) 0.8306(4) 0.8351(3) 0.0628(15) Uani 1 1 d D A .
H43A H 0.6626 0.8383 0.8433 0.075 Uiso 1 1 calc R . .
H43B H 0.7841 0.8834 0.8071 0.075 Uiso 1 1 calc R . .
C44 C 0.8506(6) 0.8338(4) 0.9231(4) 0.0730(17) Uani 1 1 d D . .
H44A H 0.9349 0.8264 0.9159 0.088 Uiso 0.554(14) 1 calc PR A 1
H44B H 0.8130 0.7822 0.9525 0.088 Uiso 0.554(14) 1 calc PR A 1
H44C H 0.8183 0.7797 0.9484 0.088 Uiso 0.446(14) 1 d PR A 2
H44D H 0.8610 0.8871 0.9607 0.088 Uiso 0.446(14) 1 d PR A 2
C45 C 0.8851(16) 0.9256(9) 0.9782(8) 0.112(6) Uani 0.554(14) 1 d PD A 1
H45A H 0.9520 0.9271 1.0351 0.167 Uiso 0.554(14) 1 calc PR A 1
H45B H 0.8015 0.9325 0.9853 0.167 Uiso 0.554(14) 1 calc PR A 1
H45C H 0.9241 0.9764 0.9495 0.167 Uiso 0.554(14) 1 calc PR A 1
C45' C 0.9929(12) 0.8379(10) 0.9147(9) 0.069(4) Uiso 0.446(14) 1 d PD A 2
H45D H 1.0583 0.8385 0.9720 0.103 Uiso 0.446(14) 1 calc PR A 2
H45E H 1.0274 0.8942 0.8908 0.103 Uiso 0.446(14) 1 calc PR A 2
H45F H 0.9818 0.7835 0.8760 0.103 Uiso 0.446(14) 1 calc PR A 2
C46 C 0.4180(7) 0.6375(4) 0.9767(4) 0.0700(16) Uani 1 1 d . . .
H46A H 0.5145 0.6780 0.9978 0.084 Uiso 1 1 calc R . .
H46B H 0.3950 0.6134 1.0272 0.084 Uiso 1 1 calc R . .
C47 C 0.3225(8) 0.6945(5) 0.9335(5) 0.088(2) Uani 1 1 d . . .
H47A H 0.3389 0.7127 0.8796 0.105 Uiso 1 1 calc R . .
H47B H 0.2257 0.6555 0.9178 0.105 Uiso 1 1 calc R . .
C48 C 0.3461(11) 0.7795(7) 0.9922(6) 0.135(4) Uani 1 1 d . . .
H48A H 0.2840 0.8136 0.9628 0.203 Uiso 1 1 calc R . .
H48B H 0.4413 0.8189 1.0069 0.203 Uiso 1 1 calc R . .
H48C H 0.3284 0.7617 1.0452 0.203 Uiso 1 1 calc R . .
C49 C 0.2399(6) 0.4192(4) 0.9544(4) 0.0633(15) Uani 1 1 d . . .
H49A H 0.2409 0.3542 0.9533 0.076 Uiso 1 1 calc R . .
H49B H 0.2832 0.4490 1.0154 0.076 Uiso 1 1 calc R . .
C50 C 0.0933(6) 0.4196(5) 0.9221(4) 0.0740(17) Uani 1 1 d . . .
H50A H 0.0472 0.3850 0.8630 0.089 Uiso 1 1 calc R . .
H50B H 0.0918 0.4842 0.9187 0.089 Uiso 1 1 calc R . .
C51 C 0.0145(7) 0.3768(5) 0.9800(5) 0.083(2) Uani 1 1 d . . .
H51A H -0.0797 0.3794 0.9568 0.124 Uiso 1 1 calc R . .
H51B H 0.0592 0.4111 1.0385 0.124 Uiso 1 1 calc R . .
H51C H 0.0129 0.3121 0.9820 0.124 Uiso 1 1 calc R . .
C52 C 0.1113(7) 0.1388(5) 0.7243(4) 0.083(2) Uani 1 1 d D . .
H52A H 0.0289 0.1026 0.6756 0.100 Uiso 0.557(16) 1 calc PR B 1
H52B H 0.0821 0.1766 0.7605 0.100 Uiso 0.557(16) 1 calc PR B 1
H52C H 0.0506 0.0877 0.6809 0.100 Uiso 0.443(16) 1 d PR B 2
H52D H 0.0575 0.1727 0.7397 0.100 Uiso 0.443(16) 1 d PR B 2
C53 C 0.1727(14) 0.0730(9) 0.7780(9) 0.108(7) Uani 0.557(16) 1 d PDU B 1
H53A H 0.0982 0.0250 0.7889 0.130 Uiso 0.557(16) 1 calc PR B 1
H53B H 0.2131 0.0416 0.7441 0.130 Uiso 0.557(16) 1 calc PR B 1
C54 C 0.2794(15) 0.1174(13) 0.8621(9) 0.120(7) Uani 0.557(16) 1 d PDU B 1
H54A H 0.3149 0.0706 0.8925 0.180 Uiso 0.557(16) 1 calc PR B 1
H54B H 0.2396 0.1464 0.8974 0.180 Uiso 0.557(16) 1 calc PR B 1
H54C H 0.3543 0.1647 0.8522 0.180 Uiso 0.557(16) 1 calc PR B 1
C53' C 0.188(2) 0.101(2) 0.8030(16) 0.137(13) Uiso 0.443(16) 1 d PD B 2
H53C H 0.2504 0.0749 0.7851 0.164 Uiso 0.443(16) 1 calc PR B 2
H53D H 0.2465 0.1559 0.8468 0.164 Uiso 0.443(16) 1 calc PR B 2
C54' C 0.123(2) 0.0351(17) 0.8477(13) 0.153(11) Uiso 0.443(16) 1 d PD B 2
H54D H 0.1925 0.0199 0.8946 0.229 Uiso 0.443(16) 1 calc PR B 2
H54E H 0.0645 -0.0211 0.8072 0.229 Uiso 0.443(16) 1 calc PR B 2
H54F H 0.0661 0.0607 0.8719 0.229 Uiso 0.443(16) 1 calc PR B 2
C55 C 0.1999(6) 0.0978(4) 0.5575(4) 0.0690(17) Uani 1 1 d . . .
H55A H 0.1863 0.1156 0.4986 0.083 Uiso 1 1 calc R . .
H55B H 0.1095 0.0599 0.5586 0.083 Uiso 1 1 calc R . .
C56 C 0.2941(8) 0.0384(5) 0.5735(5) 0.093(2) Uani 1 1 d . . .
H56A H 0.3049 0.0177 0.6311 0.111 Uiso 1 1 calc R . .
H56B H 0.3857 0.0760 0.5740 0.111 Uiso 1 1 calc R . .
C57 C 0.2393(10) -0.0466(5) 0.5042(5) 0.117(3) Uani 1 1 d . . .
H57A H 0.3035 -0.0828 0.5169 0.175 Uiso 1 1 calc R . .
H57B H 0.2297 -0.0263 0.4471 0.175 Uiso 1 1 calc R . .
H57C H 0.1496 -0.0849 0.5045 0.175 Uiso 1 1 calc R . .

loop_
_atom_site_aniso_label
_atom_site_aniso_U_11
_atom_site_aniso_U_22
_atom_site_aniso_U_33
_atom_site_aniso_U_23
_atom_site_aniso_U_13
_atom_site_aniso_U_12
Fe 0.0478(5) 0.0506(5) 0.0435(4) 0.0047(3) 0.0191(4) 0.0079(4)
Cu 0.0526(5) 0.0548(5) 0.0506(4) 0.0010(3) 0.0203(3) 0.0109(3)
Cl 0.0494(7) 0.0551(7) 0.0453(6) 0.0062(5) 0.0186(5) 0.0137(5)
N1 0.044(2) 0.054(2) 0.042(2) 0.0031(18) 0.0140(19) 0.0012(19)
C2 0.045(3) 0.043(3) 0.048(3) 0.004(2) 0.010(2) 0.008(2)
N2 0.049(2) 0.049(2) 0.042(2) 0.0063(18) 0.0167(18) 0.0042(18)
C3 0.045(3) 0.052(3) 0.038(2) -0.001(2) 0.013(2) 0.011(2)
C4 0.044(3) 0.053(3) 0.039(2) 0.007(2) 0.012(2) 0.010(2)
C5 0.051(3) 0.049(3) 0.043(3) 0.006(2) 0.020(2) 0.009(2)
N6 0.051(2) 0.053(3) 0.043(2) 0.0047(19) 0.0191(19) 0.0108(19)
C7 0.051(3) 0.050(3) 0.043(3) 0.008(2) 0.017(2) 0.012(2)
N7 0.045(2) 0.058(3) 0.050(2) 0.000(2) 0.0207(19) 0.0084(19)
C8 0.055(3) 0.046(3) 0.045(3) 0.008(2) 0.018(2) 0.007(2)
C9 0.050(3) 0.052(3) 0.049(3) 0.002(2) 0.013(2) 0.012(2)
C10 0.051(3) 0.059(3) 0.041(3) 0.000(2) 0.013(2) 0.010(2)
N11 0.057(3) 0.062(3) 0.045(2) 0.001(2) 0.018(2) 0.014(2)
C12 0.049(3) 0.062(3) 0.048(3) 0.006(2) 0.018(2) 0.015(2)
N12 0.051(2) 0.063(3) 0.049(2) 0.007(2) 0.022(2) 0.012(2)
C13 0.059(3) 0.073(4) 0.048(3) 0.004(3) 0.020(3) 0.024(3)
C14 0.055(3) 0.080(4) 0.049(3) 0.016(3) 0.025(3) 0.023(3)
C15 0.052(3) 0.066(4) 0.056(3) 0.011(3) 0.025(3) 0.019(3)
N16 0.057(3) 0.067(3) 0.056(3) 0.012(2) 0.027(2) 0.011(2)
C17 0.048(3) 0.064(3) 0.057(3) 0.012(3) 0.023(3) 0.008(3)
N17 0.047(2) 0.058(3) 0.044(2) 0.0052(19) 0.0193(19) 0.0089(19)
C18 0.048(3) 0.066(4) 0.060(3) 0.015(3) 0.019(3) 0.000(3)
C19 0.050(3) 0.054(3) 0.057(3) 0.008(3) 0.014(3) 0.002(2)
C20 0.050(3) 0.052(3) 0.051(3) 0.013(2) 0.013(2) 0.010(2)
N21 0.048(2) 0.047(2) 0.052(2) 0.0002(19) 0.0169(19) 0.0121(19)
C21 0.048(3) 0.053(3) 0.058(3) 0.010(2) 0.018(2) 0.012(2)
C22 0.055(3) 0.048(3) 0.068(4) -0.001(3) 0.017(3) 0.012(2)
C23 0.055(3) 0.055(3) 0.086(4) -0.001(3) 0.020(3) 0.016(3)
C24 0.064(4) 0.058(4) 0.081(4) -0.010(3) 0.013(3) 0.021(3)
C25 0.070(4) 0.070(4) 0.075(4) -0.011(3) 0.020(3) 0.025(3)
C26 0.068(4) 0.067(4) 0.072(4) -0.005(3) 0.023(3) 0.023(3)
C27 0.055(3) 0.057(3) 0.061(3) -0.005(3) 0.017(3) 0.016(3)
O27 0.063(2) 0.064(2) 0.062(2) 0.0000(19) 0.0277(19) 0.0155(19)
C28 0.074(4) 0.058(4) 0.122(6) -0.017(4) 0.017(4) 0.013(3)
C29 0.119(7) 0.071(5) 0.195(10) -0.034(6) 0.077(7) -0.024(5)
C30 0.101(6) 0.063(4) 0.138(7) -0.014(4) 0.018(5) 0.026(4)
C31 0.084(5) 0.093(6) 0.183(9) -0.034(6) -0.010(6) 0.033(4)
N32 0.047(2) 0.051(2) 0.047(2) 0.0095(18) 0.0200(19) 0.0074(19)
C33 0.054(3) 0.053(3) 0.053(3) -0.001(2) 0.023(3) 0.002(2)
O33 0.107(4) 0.066(3) 0.092(3) -0.016(2) 0.064(3) -0.015(2)
C34 0.054(3) 0.055(3) 0.048(3) 0.010(2) 0.016(2) 0.008(2)
C35 0.058(3) 0.065(4) 0.058(3) 0.013(3) 0.022(3) 0.006(3)
C36 0.051(3) 0.081(4) 0.064(4) 0.018(3) 0.025(3) 0.012(3)
C37 0.055(3) 0.090(5) 0.066(4) 0.017(3) 0.029(3) 0.026(3)
C38 0.061(3) 0.072(4) 0.063(3) 0.014(3) 0.028(3) 0.027(3)
N39 0.056(3) 0.055(3) 0.052(2) 0.004(2) 0.017(2) 0.016(2)
C40 0.063(3) 0.045(3) 0.057(3) -0.002(2) 0.021(3) 0.008(2)
C41 0.055(3) 0.065(4) 0.075(4) 0.014(3) 0.019(3) 0.010(3)
C42 0.081(5) 0.108(6) 0.124(7) 0.031(5) 0.039(5) 0.017(4)
C43 0.074(4) 0.050(3) 0.053(3) -0.004(2) 0.018(3) 0.008(3)
C44 0.080(4) 0.063(4) 0.061(4) -0.002(3) 0.015(3) 0.010(3)
C45 0.131(13) 0.088(10) 0.077(9) -0.012(7) 0.018(9) -0.003(9)
C46 0.078(4) 0.077(4) 0.064(4) 0.007(3) 0.040(3) 0.021(3)
C47 0.107(6) 0.086(5) 0.079(5) 0.005(4) 0.044(4) 0.030(4)
C48 0.174(10) 0.125(8) 0.117(7) -0.013(6) 0.065(7) 0.048(7)
C49 0.066(4) 0.073(4) 0.056(3) 0.010(3) 0.031(3) 0.018(3)
C50 0.070(4) 0.086(5) 0.073(4) 0.024(3) 0.034(3) 0.021(3)
C51 0.078(4) 0.093(5) 0.092(5) 0.025(4) 0.050(4) 0.023(4)
C52 0.087(5) 0.069(4) 0.083(5) 0.008(4) 0.045(4) -0.009(3)
C53 0.168(14) 0.071(9) 0.104(10) 0.020(8) 0.103(10) 0.000(8)
C54 0.105(11) 0.157(14) 0.118(12) 0.056(10) 0.056(9) 0.047(9)
C55 0.070(4) 0.055(3) 0.063(4) 0.009(3) 0.020(3) -0.007(3)
C56 0.105(6) 0.081(5) 0.078(5) 0.001(4) 0.011(4) 0.030(4)
C57 0.147(8) 0.075(5) 0.091(5) -0.019(4) 0.004(5) 0.022(5)

loop_
_atom_type_symbol
_atom_type_description
_atom_type_scat_dispersion_real
_atom_type_scat_dispersion_imag
_atom_type_scat_source
C C 0.0181 0.0091 'International Tables Vol C Tables 4.2.6.8 and 6.1.1.4'
H H 0.0000 0.0000 'International Tables Vol C Tables 4.2.6.8 and 6.1.1.4'
N N 0.0311 0.0180 'International Tables Vol C Tables 4.2.6.8 and 6.1.1.4'
O O 0.0492 0.0322 'International Tables Vol C Tables 4.2.6.8 and 6.1.1.4'
Cl Cl 0.3639 0.7018 'International Tables Vol C Tables 4.2.6.8 and 6.1.1.4'
Fe Fe -1.1336 3.1974 'International Tables Vol C Tables 4.2.6.8 and 6.1.1.4'
Cu Cu -1.9646 0.5888 'International Tables Vol C Tables 4.2.6.8 and 6.1.1.4'

loop_
_geom_angle_atom_site_label_1
_geom_angle_atom_site_label_2
_geom_angle_atom_site_label_3
_geom_angle
N7 Fe N17 161.14(19)
N7 Fe N12 88.39(19)
N17 Fe N12 88.14(19)
N7 Fe N2 88.96(17)
N17 Fe N2 88.87(17)
N12 Fe N2 162.72(19)
N7 Fe Cl 97.48(14)
N17 Fe Cl 101.36(14)
N12 Fe Cl 97.84(14)
N2 Fe Cl 99.43(14)
O27 Cu N32 177.87(18)
O27 Cu N21 94.63(17)
N32 Cu N21 86.34(17)
O27 Cu N39 96.68(18)
N32 Cu N39 82.52(17)
N21 Cu N39 167.71(17)
C20 N1 C2 121.4(5)
N1 C2 N2 126.7(5)
N1 C2 C3 123.6(5)
N2 C2 C3 109.7(4)
C2 N2 C5 107.3(4)
C2 N2 Fe 126.0(3)
C5 N2 Fe 125.5(3)
C4 C3 N21 118.0(4)
C4 C3 C2 107.2(4)
N21 C3 C2 134.8(5)
C3 C4 N32 116.6(4)
C3 C4 C5 106.8(4)
N32 C4 C5 136.6(5)
N6 C5 N2 127.2(5)
N6 C5 C4 123.9(4)
N2 C5 C4 108.9(4)
C7 N6 C5 122.1(4)
N6 C7 N7 126.9(5)
N6 C7 C8 122.5(5)
N7 C7 C8 110.6(4)
C10 N7 C7 105.4(4)
C10 N7 Fe 126.6(4)
C7 N7 Fe 126.7(3)
C9 C8 C7 106.9(4)
C9 C8 C40 130.9(5)
C7 C8 C40 122.2(5)
C8 C9 C10 106.7(5)
C8 C9 C43 129.8(5)
C10 C9 C43 123.5(5)
N11 C10 N7 127.5(5)
N11 C10 C9 122.2(5)
N7 C10 C9 110.3(5)
C12 N11 C10 120.6(5)
N11 C12 N12 127.7(5)
N11 C12 C13 121.6(5)
N12 C12 C13 110.7(5)
C15 N12 C12 105.8(4)
C15 N12 Fe 126.5(4)
C12 N12 Fe 126.3(4)
C14 C13 C12 106.7(5)
C14 C13 C46 129.7(5)
C12 C13 C46 123.5(5)
C13 C14 C15 106.5(5)
C13 C14 C49 129.2(5)
C15 C14 C49 124.3(5)
N16 C15 N12 127.5(5)
N16 C15 C14 122.1(5)
N12 C15 C14 110.4(5)
C15 N16 C17 120.7(5)
N16 C17 N17 127.8(5)
N16 C17 C18 121.8(5)
N17 C17 C18 110.4(5)
C20 N17 C17 106.0(4)
C20 N17 Fe 127.0(3)
C17 N17 Fe 126.7(4)
C19 C18 C17 107.1(5)
C19 C18 C52 129.4(6)
C17 C18 C52 123.5(5)
C18 C19 C20 106.1(5)
C18 C19 C55 129.8(5)
C20 C19 C55 124.1(5)
N1 C20 N17 127.9(5)
N1 C20 C19 121.6(5)
N17 C20 C19 110.4(5)
C21 N21 C3 126.3(5)
C21 N21 Cu 125.2(4)
C3 N21 Cu 108.5(3)
N21 C21 C22 124.4(5)
C27 C22 C21 123.2(5)
C27 C22 C23 119.3(5)
C21 C22 C23 117.4(5)
C24 C23 C22 123.4(6)
C23 C24 C25 115.9(6)
C23 C24 C28 123.4(7)
C25 C24 C28 120.7(6)
C26 C25 C24 123.3(6)
C25 C26 C27 120.7(6)
O27 C27 C22 126.4(5)
O27 C27 C26 116.3(5)
C22 C27 C26 117.4(5)
C27 O27 Cu 126.1(4)
C31 C28 C29 109.2(8)
C31 C28 C30 108.8(7)
C29 C28 C30 108.4(8)
C31 C28 C24 108.6(7)
C29 C28 C24 112.1(6)
C30 C28 C24 109.5(6)
C33 N32 C4 131.2(4)
C33 N32 Cu 117.7(4)
C4 N32 Cu 110.6(3)
O33 C33 N32 129.5(5)
O33 C33 C34 119.3(5)
N32 C33 C34 111.1(5)
N39 C34 C35 121.4(5)
N39 C34 C33 115.7(5)
C35 C34 C33 122.8(5)
C34 C35 C36 119.2(6)
C37 C36 C35 119.4(5)
C36 C37 C38 119.1(6)
N39 C38 C37 121.7(6)
C38 N39 C34 119.1(5)
C38 N39 Cu 127.8(4)
C34 N39 Cu 112.9(4)
C8 C40 C41 114.9(5)
C40 C41 C42 110.9(5)
C9 C43 C44 113.6(5)
C43 C44 C45 109.8(7)
C43 C44 C45' 110.7(7)
C45 C44 C45' 101.9(9)
C13 C46 C47 110.5(5)
C48 C47 C46 111.8(7)
C50 C49 C14 113.8(5)
C49 C50 C51 112.5(5)
C18 C52 C53 112.3(7)
C18 C52 C53' 110.5(10)
C53 C52 C53' 20.3(15)
C54 C53 C52 114.4(11)
C54' C53' C52 124.2(19)
C19 C55 C56 115.5(5)
C55 C56 C57 112.2(6)

loop_
_geom_bond_atom_site_label_1
_geom_bond_atom_site_label_2
_geom_bond_distance
Fe N7 1.920(4)
Fe N17 1.921(4)
Fe N12 1.933(4)
Fe N2 1.941(4)
Fe Cl 2.3259(15)
Cu O27 1.866(4)
Cu N32 1.927(4)
Cu N21 1.961(4)
Cu N39 1.982(5)
N1 C20 1.319(7)
N1 C2 1.339(6)
C2 N2 1.378(6)
C2 C3 1.427(7)
N2 C5 1.385(6)
C3 C4 1.386(7)
C3 N21 1.395(6)
C4 N32 1.388(6)
C4 C5 1.445(7)
C5 N6 1.321(6)
N6 C7 1.320(6)
C7 N7 1.387(6)
C7 C8 1.442(7)
N7 C10 1.377(7)
C8 C9 1.361(7)
C8 C40 1.489(7)
C9 C10 1.455(7)
C9 C43 1.497(7)
C10 N11 1.332(7)
N11 C12 1.327(7)
C12 N12 1.376(7)
C12 C13 1.449(8)
N12 C15 1.369(7)
C13 C14 1.359(8)
C13 C46 1.490(8)
C14 C15 1.461(8)
C14 C49 1.519(8)
C15 N16 1.319(7)
N16 C17 1.323(7)
C17 N17 1.376(6)
C17 C18 1.464(8)
N17 C20 1.369(7)
C18 C19 1.353(8)
C18 C52 1.501(8)
C19 C20 1.480(7)
C19 C55 1.499(8)
N21 C21 1.301(6)
C21 C22 1.419(8)
C22 C27 1.418(8)
C22 C23 1.423(8)
C23 C24 1.379(8)
C24 C25 1.414(9)
C24 C28 1.552(9)
C25 C26 1.373(9)
C26 C27 1.426(8)
C27 O27 1.302(7)
C28 C31 1.499(11)
C28 C29 1.520(12)
C28 C30 1.521(10)
N32 C33 1.345(6)
C33 O33 1.237(7)
C33 C34 1.505(8)
C34 N39 1.353(7)
C34 C35 1.383(7)
C35 C36 1.383(8)
C36 C37 1.376(9)
C37 C38 1.386(8)
C38 N39 1.344(7)
C40 C41 1.509(8)
C41 C42 1.551(10)
C43 C44 1.518(8)
C44 C45 1.520(12)
C44 C45' 1.570(12)
C46 C47 1.551(10)
C47 C48 1.495(11)
C49 C50 1.505(8)
C50 C51 1.512(8)
C52 C53 1.511(9)
C52 C53' 1.522(9)
C53 C54 1.477(10)
C53' C54' 1.42(2)
C55 C56 1.511(10)
C56 C57 1.535(10)
